data_4030397
loop_
_publ_author_name
'Xu, Yinfeng'
'Liu, Ping'
'Li, Shun-Li'
'Sun, Peipei'

_publ_section_title
;
 Palladium-Catalyzed ortho-Sulfonylation of 2-Aryloxypyridines and
 Subsequent Formation of ortho-Sulfonylated Phenols.
;
_journal_issue 2
_journal_name_full 'The Journal of organic chemistry'
_journal_page_first 1269
_journal_page_last 1274
_journal_paper_doi 10.1021/jo5026095
_journal_volume 80
_journal_year 2015
_chemical_formula_moiety 'C22 H17 N O3 S'
_chemical_formula_sum 'C22 H17 N O3 S'
_chemical_formula_weight 375.43
_chemical_name_systematic
;
 ?
;
_space_group_crystal_system triclinic
_space_group_IT_number 2
_space_group_name_Hall '-P 1'
_space_group_name_H-M_alt 'P -1'
_symmetry_space_group_name_Hall '-P 1'
_symmetry_space_group_name_H-M 'P -1'
_atom_sites_solution_hydrogens geom
_atom_sites_solution_primary direct
_atom_sites_solution_secondary difmap
_audit_creation_method SHELXL-97
_cell_angle_alpha 82.958(3)
_cell_angle_beta 78.274(3)
_cell_angle_gamma 87.522(4)
_cell_formula_units_Z 2
_cell_length_a 8.799(2)
_cell_length_b 9.982(3)
_cell_length_c 10.691(3)
_cell_measurement_temperature 293(2)
_cell_volume 912.3(4)
_computing_cell_refinement 'SAINT (Bruker, 1999)'
_computing_data_collection 'SMART (Bruker, 1997)'
_computing_data_reduction SAINT
_computing_molecular_graphics 'SHELXTL-PLUS (Sheldrick, 1990)'
_computing_publication_material SHELXL-97
_computing_structure_refinement 'SHELXL-97 (Sheldrick, 1997'
_computing_structure_solution 'SHELXS-97(Sheldrick, 1997)'
_diffrn_ambient_temperature 293(2)
_diffrn_measured_fraction_theta_full 0.980
_diffrn_measured_fraction_theta_max 0.884
_diffrn_measurement_device_type 'Bruker APEX CCD area-detector'
_diffrn_measurement_method '\f and \w scans'
_diffrn_radiation_monochromator graphite
_diffrn_radiation_source 'fine-focus sealed tube'
_diffrn_radiation_type MoK\a
_diffrn_radiation_wavelength 0.71069
_diffrn_reflns_av_R_equivalents 0.0188
_diffrn_reflns_av_sigmaI/netI 0.0350
_diffrn_reflns_limit_h_max 11
_diffrn_reflns_limit_h_min -11
_diffrn_reflns_limit_k_max 13
_diffrn_reflns_limit_k_min -13
_diffrn_reflns_limit_l_max 14
_diffrn_reflns_limit_l_min -13
_diffrn_reflns_number 7567
_diffrn_reflns_theta_full 25.00
_diffrn_reflns_theta_max 28.38
_diffrn_reflns_theta_min 1.96
_diffrn_standards_decay_% none
_diffrn_standards_interval_count none
_diffrn_standards_interval_time none
_diffrn_standards_number none
_exptl_absorpt_coefficient_mu 0.200
_exptl_absorpt_correction_T_max 0.978
_exptl_absorpt_correction_T_min 0.970
_exptl_absorpt_correction_type multi-scan
_exptl_absorpt_process_details '(North et al., 1968)'
_exptl_crystal_colour yellow
_exptl_crystal_density_diffrn 1.367
_exptl_crystal_density_method 'not measured'
_exptl_crystal_description block
_exptl_crystal_F_000 392
_exptl_crystal_size_max 0.172
_exptl_crystal_size_mid 0.126
_exptl_crystal_size_min 0.113
_refine_diff_density_max 0.400
_refine_diff_density_min -0.424
_refine_diff_density_rms 0.059
_refine_ls_extinction_method none
_refine_ls_goodness_of_fit_ref 1.080
_refine_ls_hydrogen_treatment mixed
_refine_ls_matrix_type full
_refine_ls_number_parameters 244
_refine_ls_number_reflns 4052
_refine_ls_number_restraints 0
_refine_ls_restrained_S_all 1.080
_refine_ls_R_factor_all 0.0709
_refine_ls_R_factor_gt 0.0496
_refine_ls_shift/su_max 0.000
_refine_ls_shift/su_mean 0.000
_refine_ls_structure_factor_coef Fsqd
_refine_ls_weighting_details 'calc w=1/[\s^2^(Fo^2^)+(0.0933P)^2^+0.1193P] where P=(Fo^2^+2Fc^2^)/3'
_refine_ls_weighting_scheme calc
_refine_ls_wR_factor_gt 0.1425
_refine_ls_wR_factor_ref 0.1601
_reflns_number_gt 3056
_reflns_number_total 4052
_reflns_threshold_expression >2sigma(I)
_cod_data_source_file jo5026095_si_002.cif
_cod_data_source_block 4
_cod_depositor_comments 'Adding full bibliography for 4030397--4030398.cif.'
_cod_database_code 4030397

loop_
_symmetry_equiv_pos_as_xyz
'x, y, z'
'-x, -y, -z'

loop_
_atom_site_label
_atom_site_type_symbol
_atom_site_fract_x
_atom_site_fract_y
_atom_site_fract_z
_atom_site_U_iso_or_equiv
_atom_site_adp_type
_atom_site_occupancy
_atom_site_symmetry_multiplicity
_atom_site_calc_flag
_atom_site_refinement_flags
S1 S 0.20369(6) 0.17103(5) 0.16773(5) 0.03996(18) Uani 1 1 d .
O3 O 0.06812(16) 0.15284(13) -0.06360(13) 0.0407(3) Uani 1 1 d .
O2 O 0.21965(19) 0.25029(18) 0.26842(15) 0.0585(5) Uani 1 1 d .
N1 N 0.0080(2) 0.3614(2) -0.16437(19) 0.0569(5) Uani 1 1 d .
C15 C -0.1135(2) 0.16578(19) 0.27766(19) 0.0383(4) Uani 1 1 d .
C14 C 0.0026(2) 0.17260(18) 0.16021(18) 0.0359(4) Uani 1 1 d .
C1 C 0.3060(2) 0.2572(2) 0.02419(19) 0.0389(4) Uani 1 1 d .
C13 C -0.0427(2) 0.17192(18) 0.04459(19) 0.0371(4) Uani 1 1 d .
C18 C -0.2006(3) 0.1749(2) 0.0359(2) 0.0467(5) Uani 1 1 d .
H3 H -0.2284 0.1777 -0.0438 0.056 Uiso 1 1 calc R
C8 C 0.0763(2) 0.2432(2) -0.17302(19) 0.0405(5) Uani 1 1 d .
C2 C 0.4137(2) 0.1866(2) -0.0581(2) 0.0444(5) Uani 1 1 d .
H21 H 0.4252 0.0935 -0.0411 0.053 Uiso 1 1 calc R
C4 C 0.4849(3) 0.3930(3) -0.1946(2) 0.0573(6) Uani 1 1 d .
C6 C 0.2867(3) 0.3949(2) -0.0020(2) 0.0544(6) Uani 1 1 d .
H17 H 0.2154 0.4426 0.0535 0.065 Uiso 1 1 calc R
C9 C 0.1641(3) 0.2012(3) -0.2848(2) 0.0543(6) Uani 1 1 d .
H15 H 0.2080 0.1148 -0.2859 0.065 Uiso 1 1 calc R
C16 C -0.2726(3) 0.1672(2) 0.2666(2) 0.0444(5) Uani 1 1 d .
C22 C -0.3902(3) 0.1563(3) 0.3791(3) 0.0615(7) Uani 1 1 d .
H10 H -0.4938 0.1588 0.3715 0.074 Uiso 1 1 calc R
C19 C -0.0816(3) 0.1512(2) 0.4040(2) 0.0529(6) Uani 1 1 d .
H7 H 0.0207 0.1500 0.4149 0.064 Uiso 1 1 calc R
C17 C -0.3110(3) 0.1737(2) 0.1440(2) 0.0506(6) Uani 1 1 d .
H4 H -0.4149 0.1773 0.1376 0.061 Uiso 1 1 calc R
C3 C 0.5031(3) 0.2554(3) -0.1650(2) 0.0518(6) Uani 1 1 d .
H20 H 0.5776 0.2083 -0.2185 0.062 Uiso 1 1 calc R
C20 C -0.1997(3) 0.1391(3) 0.5093(2) 0.0658(7) Uani 1 1 d .
H8 H -0.1763 0.1285 0.5909 0.079 Uiso 1 1 calc R
C21 C -0.3551(3) 0.1422(3) 0.4970(3) 0.0706(8) Uani 1 1 d .
H9 H -0.4339 0.1347 0.5700 0.085 Uiso 1 1 calc R
C10 C 0.1834(3) 0.2918(3) -0.3933(2) 0.0704(8) Uani 1 1 d .
H14 H 0.2405 0.2677 -0.4707 0.085 Uiso 1 1 calc R
C5 C 0.3752(4) 0.4608(3) -0.1122(3) 0.0670(7) Uani 1 1 d .
H18 H 0.3607 0.5533 -0.1314 0.080 Uiso 1 1 calc R
C12 C 0.0294(4) 0.4487(3) -0.2724(3) 0.0768(9) Uani 1 1 d .
H12 H -0.0183 0.5335 -0.2690 0.092 Uiso 1 1 calc R
C11 C 0.1176(3) 0.4192(4) -0.3869(3) 0.0771(9) Uani 1 1 d .
H13 H 0.1329 0.4836 -0.4587 0.092 Uiso 1 1 calc R
C7 C 0.5796(4) 0.4682(4) -0.3153(3) 0.0903(11) Uani 1 1 d .
H27A H 0.5509 0.5623 -0.3196 0.135 Uiso 1 1 calc R
H27B H 0.5597 0.4322 -0.3896 0.135 Uiso 1 1 calc R
H27C H 0.6880 0.4576 -0.3131 0.135 Uiso 1 1 calc R
O1 O 0.2586(2) 0.03338(16) 0.17697(16) 0.0574(4) Uani 1 1 d .

loop_
_atom_site_aniso_label
_atom_site_aniso_U_11
_atom_site_aniso_U_22
_atom_site_aniso_U_33
_atom_site_aniso_U_23
_atom_site_aniso_U_13
_atom_site_aniso_U_12
S1 0.0408(3) 0.0483(3) 0.0334(3) -0.0035(2) -0.0152(2) 0.0032(2)
O3 0.0484(8) 0.0412(7) 0.0352(7) -0.0057(6) -0.0152(6) 0.0057(6)
O2 0.0541(10) 0.0862(12) 0.0416(9) -0.0166(8) -0.0167(7) -0.0122(9)
N1 0.0625(13) 0.0545(12) 0.0480(11) 0.0018(9) -0.0056(9) 0.0146(10)
C15 0.0437(11) 0.0348(10) 0.0364(10) -0.0004(8) -0.0097(9) -0.0023(8)
C14 0.0415(11) 0.0313(9) 0.0368(10) -0.0018(7) -0.0139(8) -0.0001(8)
C1 0.0375(10) 0.0436(10) 0.0390(10) -0.0069(8) -0.0145(8) 0.0006(8)
C13 0.0442(11) 0.0314(9) 0.0382(10) -0.0044(8) -0.0139(9) 0.0014(8)
C18 0.0489(13) 0.0515(12) 0.0463(12) -0.0058(10) -0.0251(10) 0.0003(10)
C8 0.0433(11) 0.0479(11) 0.0338(10) -0.0046(8) -0.0168(9) 0.0014(9)
C2 0.0450(12) 0.0510(12) 0.0399(11) -0.0073(9) -0.0164(9) 0.0115(9)
C4 0.0563(15) 0.0721(16) 0.0443(13) -0.0065(11) -0.0082(11) -0.0212(12)
C6 0.0613(15) 0.0444(12) 0.0549(14) -0.0118(10) -0.0023(11) 0.0010(11)
C9 0.0592(15) 0.0646(15) 0.0428(12) -0.0157(11) -0.0150(11) 0.0065(11)
C16 0.0438(12) 0.0412(11) 0.0484(12) -0.0022(9) -0.0113(9) -0.0029(9)
C22 0.0450(14) 0.0705(16) 0.0656(17) -0.0069(13) -0.0029(12) -0.0059(12)
C19 0.0529(14) 0.0659(15) 0.0394(12) 0.0020(10) -0.0121(10) -0.0037(11)
C17 0.0390(12) 0.0570(14) 0.0595(14) -0.0050(11) -0.0196(11) -0.0001(10)
C3 0.0439(13) 0.0728(16) 0.0405(12) -0.0123(11) -0.0107(10) 0.0044(11)
C20 0.0723(18) 0.0853(19) 0.0364(12) 0.0020(12) -0.0073(12) -0.0070(14)
C21 0.0634(17) 0.090(2) 0.0514(15) -0.0036(14) 0.0042(13) -0.0126(15)
C10 0.0638(17) 0.108(2) 0.0368(13) -0.0065(13) -0.0056(12) 0.0004(16)
C5 0.0840(19) 0.0434(13) 0.0687(17) -0.0027(12) -0.0036(14) -0.0125(13)
C12 0.075(2) 0.0722(18) 0.0686(19) 0.0211(14) -0.0040(15) 0.0230(15)
C11 0.0639(18) 0.103(2) 0.0527(16) 0.0261(15) -0.0077(13) 0.0150(16)
C7 0.100(3) 0.096(2) 0.0668(19) -0.0026(17) 0.0073(17) -0.042(2)
O1 0.0609(10) 0.0520(9) 0.0558(10) 0.0103(7) -0.0163(8) 0.0154(8)

loop_
_atom_type_symbol
_atom_type_description
_atom_type_scat_dispersion_real
_atom_type_scat_dispersion_imag
_atom_type_scat_source
C C 0.0033 0.0016 'International Tables Vol C Tables 4.2.6.8 and 6.1.1.4'
H H 0.0000 0.0000 'International Tables Vol C Tables 4.2.6.8 and 6.1.1.4'
N N 0.0061 0.0033 'International Tables Vol C Tables 4.2.6.8 and 6.1.1.4'
O O 0.0106 0.0060 'International Tables Vol C Tables 4.2.6.8 and 6.1.1.4'
S S 0.1246 0.1234 'International Tables Vol C Tables 4.2.6.8 and 6.1.1.4'

loop_
_geom_angle_atom_site_label_1
_geom_angle_atom_site_label_2
_geom_angle_atom_site_label_3
_geom_angle
O1 S1 O2 117.84(10)
O1 S1 C1 108.45(10)
O2 S1 C1 105.81(10)
O1 S1 C14 108.39(10)
O2 S1 C14 107.56(9)
C1 S1 C14 108.48(9)
C8 O3 C13 119.60(15)
C8 N1 C12 116.5(2)
C19 C15 C16 117.3(2)
C19 C15 C14 125.1(2)
C16 C15 C14 117.57(18)
C13 C14 C15 119.53(18)
C13 C14 S1 120.69(16)
C15 C14 S1 119.66(15)
C6 C1 C2 120.4(2)
C6 C1 S1 120.26(16)
C2 C1 S1 119.16(17)
C14 C13 O3 119.14(18)
C14 C13 C18 121.8(2)
O3 C13 C18 118.69(17)
C17 C18 C13 119.5(2)
C17 C18 H3 120.2
C13 C18 H3 120.2
N1 C8 O3 119.21(18)
N1 C8 C9 125.0(2)
O3 C8 C9 115.79(19)
C3 C2 C1 119.4(2)
C3 C2 H21 120.3
C1 C2 H21 120.3
C3 C4 C5 118.1(2)
C3 C4 C7 121.4(3)
C5 C4 C7 120.5(3)
C1 C6 C5 118.8(2)
C1 C6 H17 120.6
C5 C6 H17 120.6
C10 C9 C8 117.3(2)
C10 C9 H15 121.3
C8 C9 H15 121.3
C17 C16 C22 120.6(2)
C17 C16 C15 119.8(2)
C22 C16 C15 119.6(2)
C21 C22 C16 121.3(2)
C21 C22 H10 119.4
C16 C22 H10 119.4
C20 C19 C15 120.6(2)
C20 C19 H7 119.7
C15 C19 H7 119.7
C18 C17 C16 121.7(2)
C18 C17 H4 119.2
C16 C17 H4 119.2
C2 C3 C4 121.4(2)
C2 C3 H20 119.3
C4 C3 H20 119.3
C19 C20 C21 121.5(2)
C19 C20 H8 119.3
C21 C20 H8 119.3
C22 C21 C20 119.7(2)
C22 C21 H9 120.1
C20 C21 H9 120.1
C9 C10 C11 119.4(2)
C9 C10 H14 120.3
C11 C10 H14 120.3
C6 C5 C4 121.8(2)
C6 C5 H18 119.1
C4 C5 H18 119.1
N1 C12 C11 123.4(3)
N1 C12 H12 118.3
C11 C12 H12 118.3
C12 C11 C10 118.4(3)
C12 C11 H13 120.8
C10 C11 H13 120.8
C4 C7 H27A 109.5
C4 C7 H27B 109.5
H27A C7 H27B 109.5
C4 C7 H27C 109.5
H27A C7 H27C 109.5
H27B C7 H27C 109.5

loop_
_geom_bond_atom_site_label_1
_geom_bond_atom_site_label_2
_geom_bond_distance
S1 O1 1.4353(17)
S1 O2 1.4437(15)
S1 C1 1.757(2)
S1 C14 1.787(2)
O3 C8 1.378(2)
O3 C13 1.380(2)
N1 C8 1.305(3)
N1 C12 1.345(3)
C15 C19 1.424(3)
C15 C16 1.428(3)
C15 C14 1.445(3)
C14 C13 1.375(3)
C1 C6 1.379(3)
C1 C2 1.388(3)
C13 C18 1.409(3)
C18 C17 1.350(3)
C18 H3 0.9300
C8 C9 1.386(3)
C2 C3 1.373(3)
C2 H21 0.9300
C4 C3 1.381(4)
C4 C5 1.382(4)
C4 C7 1.518(4)
C6 C5 1.381(4)
C6 H17 0.9300
C9 C10 1.367(4)
C9 H15 0.9300
C16 C17 1.412(3)
C16 C22 1.414(3)
C22 C21 1.348(4)
C22 H10 0.9300
C19 C20 1.365(3)
C19 H7 0.9300
C17 H4 0.9300
C3 H20 0.9300
C20 C21 1.399(4)
C20 H8 0.9300
C21 H9 0.9300
C10 C11 1.378(4)
C10 H14 0.9300
C5 H18 0.9300
C12 C11 1.368(4)
C12 H12 0.9300
C11 H13 0.9300
C7 H27A 0.9600
C7 H27B 0.9600
C7 H27C 0.9600

loop_
_geom_torsion_atom_site_label_1
_geom_torsion_atom_site_label_2
_geom_torsion_atom_site_label_3
_geom_torsion_atom_site_label_4
_geom_torsion
C19 C15 C14 C13 172.94(19)
C16 C15 C14 C13 -3.9(3)
C19 C15 C14 S1 -3.1(3)
C16 C15 C14 S1 -179.94(14)
O1 S1 C14 C13 -85.93(17)
O2 S1 C14 C13 145.66(16)
C1 S1 C14 C13 31.64(18)
O1 S1 C14 C15 90.08(16)
O2 S1 C14 C15 -38.33(17)
C1 S1 C14 C15 -152.35(15)
O1 S1 C1 C6 -173.42(18)
O2 S1 C1 C6 -46.1(2)
C14 S1 C1 C6 69.05(19)
O1 S1 C1 C2 2.35(19)
O2 S1 C1 C2 129.66(17)
C14 S1 C1 C2 -115.18(17)
C15 C14 C13 O3 -167.90(16)
S1 C14 C13 O3 8.1(2)
C15 C14 C13 C18 4.8(3)
S1 C14 C13 C18 -179.15(15)
C8 O3 C13 C14 -127.73(19)
C8 O3 C13 C18 59.3(2)
C14 C13 C18 C17 -2.3(3)
O3 C13 C18 C17 170.42(19)
C12 N1 C8 O3 175.4(2)
C12 N1 C8 C9 -1.9(4)
C13 O3 C8 N1 17.0(3)
C13 O3 C8 C9 -165.44(18)
C6 C1 C2 C3 1.2(3)
S1 C1 C2 C3 -174.61(16)
C2 C1 C6 C5 0.7(3)
S1 C1 C6 C5 176.4(2)
N1 C8 C9 C10 1.7(4)
O3 C8 C9 C10 -175.6(2)
C19 C15 C16 C17 -176.4(2)
C14 C15 C16 C17 0.6(3)
C19 C15 C16 C22 0.9(3)
C14 C15 C16 C22 177.93(19)
C17 C16 C22 C21 176.2(2)
C15 C16 C22 C21 -1.1(4)
C16 C15 C19 C20 0.1(3)
C14 C15 C19 C20 -176.7(2)
C13 C18 C17 C16 -1.1(3)
C22 C16 C17 C18 -175.4(2)
C15 C16 C17 C18 1.9(3)
C1 C2 C3 C4 -2.1(3)
C5 C4 C3 C2 1.1(4)
C7 C4 C3 C2 -177.7(2)
C15 C19 C20 C21 -0.9(4)
C16 C22 C21 C20 0.3(4)
C19 C20 C21 C22 0.6(5)
C8 C9 C10 C11 0.7(4)
C1 C6 C5 C4 -1.7(4)
C3 C4 C5 C6 0.8(4)
C7 C4 C5 C6 179.6(3)
C8 N1 C12 C11 -0.2(5)
N1 C12 C11 C10 2.5(5)
C9 C10 C11 C12 -2.6(5)
